data_7018158
loop_
_publ_author_name
'Lama, Prem'
'Sa\~nudo, E Carolina'
'Bharadwaj, Parimal K.'

_publ_section_title
;
 Coordination polymers of Mn(2+) and Dy(3+) ions built with a bent
 tricarboxylate: Metamagnetic and weak anti-ferromagnetic behavior.
;
_journal_issue 10
_journal_name_full 'Dalton transactions (Cambridge, England : 2003)'
_journal_page_first 2979
_journal_page_last 2985
_journal_paper_doi 10.1039/c2dt11626j
_journal_volume 41
_journal_year 2012
_chemical_formula_moiety 'C15 H7 Dy O7'
_chemical_formula_sum 'C15 H7 Dy O7'
_chemical_formula_weight 461.71
_chemical_name_systematic
;
?
;
_space_group_IT_number 61
_symmetry_cell_setting orthorhombic
_symmetry_space_group_name_Hall '-P 2ac 2ab'
_symmetry_space_group_name_H-M 'P b c a'
_atom_sites_solution_hydrogens geom
_atom_sites_solution_primary direct
_atom_sites_solution_secondary difmap
_audit_creation_method SHELXL-97
_cell_angle_alpha 90.000
_cell_angle_beta 90.000
_cell_angle_gamma 90.000
_cell_formula_units_Z 8
_cell_length_a 14.972(3)
_cell_length_b 8.592(5)
_cell_length_c 21.434(4)
_cell_measurement_reflns_used 999
_cell_measurement_temperature 100(2)
_cell_measurement_theta_max 25.50
_cell_measurement_theta_min 1.90
_cell_volume 2757.3(18)
_computing_cell_refinement 'SAINT 6.45 ( Bruker, 2003)'
_computing_data_collection 'SMART 5.628 (Bruker, 2003)'
_computing_data_reduction 'SAINT 6.45 ( Bruker, 2003)'
_computing_molecular_graphics 'DIAMOND 2.1e'
_computing_structure_refinement 'SHELXL-97 (Sheldrick, 1997)'
_computing_structure_solution SIR-97
_diffrn_ambient_temperature 100(2)
_diffrn_measured_fraction_theta_full 0.999
_diffrn_measured_fraction_theta_max 0.999
_diffrn_measurement_device_type 'BRUKER SMART APEX'
_diffrn_measurement_method /w-scans
_diffrn_radiation_monochromator graphite
_diffrn_radiation_source 'fine-focus sealed tube'
_diffrn_radiation_type MoK\a
_diffrn_radiation_wavelength 0.71073
_diffrn_reflns_av_R_equivalents 0.0578
_diffrn_reflns_av_sigmaI/netI 0.0392
_diffrn_reflns_limit_h_max 17
_diffrn_reflns_limit_h_min -18
_diffrn_reflns_limit_k_max 9
_diffrn_reflns_limit_k_min -10
_diffrn_reflns_limit_l_max 17
_diffrn_reflns_limit_l_min -25
_diffrn_reflns_number 13743
_diffrn_reflns_theta_full 25.50
_diffrn_reflns_theta_max 25.50
_diffrn_reflns_theta_min 1.90
_exptl_absorpt_coefficient_mu 5.456
_exptl_absorpt_correction_T_max 0.4756
_exptl_absorpt_correction_T_min 0.3312
_exptl_absorpt_correction_type empirical
_exptl_absorpt_process_details SADABS
_exptl_crystal_colour colorless
_exptl_crystal_density_diffrn 2.224
_exptl_crystal_density_method 'not measured'
_exptl_crystal_description block
_exptl_crystal_F_000 1752
_exptl_crystal_size_max 0.26
_exptl_crystal_size_mid 0.20
_exptl_crystal_size_min 0.16
_refine_diff_density_max 1.310
_refine_diff_density_min -1.110
_refine_diff_density_rms 0.161
_refine_ls_extinction_method none
_refine_ls_goodness_of_fit_ref 1.195
_refine_ls_hydrogen_treatment refU
_refine_ls_matrix_type full
_refine_ls_number_parameters 208
_refine_ls_number_reflns 2564
_refine_ls_number_restraints 0
_refine_ls_restrained_S_all 1.195
_refine_ls_R_factor_all 0.0520
_refine_ls_R_factor_gt 0.0382
_refine_ls_shift/su_max 0.001
_refine_ls_shift/su_mean 0.000
_refine_ls_structure_factor_coef Fsqd
_refine_ls_weighting_details 'calc w=1/[\s^2^(Fo^2^)+(0.0698P)^2^+0.0000P] where P=(Fo^2^+2Fc^2^)/3'
_refine_ls_weighting_scheme calc
_refine_ls_wR_factor_gt 0.0978
_refine_ls_wR_factor_ref 0.1279
_reflns_number_gt 2110
_reflns_number_total 2564
_reflns_threshold_expression >2sigma(I)
_cod_data_source_file c2dt11626j.txt
_cod_data_source_block Complex2
_cod_depositor_comments
;
The following automatic conversions were performed:

'_symmetry_cell_setting' value 'Orthorhombic' changed to
'orthorhombic' according to
/home/saulius/struct/CIF-dictionaries/cif_core.dic dictionary named
'cif_core.dic' version 2.4.1 from 2010-06-29.

Automatic conversion script
Id: cif_fix_values 1715 2011-07-08 13:25:40Z adriana 
;
_cod_original_sg_symbol_H-M Pbca
_cod_database_code 7018158

loop_
_symmetry_equiv_pos_as_xyz
'x, y, z'
'-x+1/2, -y, z+1/2'
'x+1/2, -y+1/2, -z'
'-x, y+1/2, -z+1/2'
'-x, -y, -z'
'x-1/2, y, -z-1/2'
'-x-1/2, y-1/2, z'
'x, -y-1/2, z-1/2'

loop_
_atom_site_label
_atom_site_type_symbol
_atom_site_fract_x
_atom_site_fract_y
_atom_site_fract_z
_atom_site_U_iso_or_equiv
_atom_site_adp_type
_atom_site_occupancy
_atom_site_symmetry_multiplicity
_atom_site_calc_flag
_atom_site_refinement_flags
Dy1 Dy 0.84786(2) 0.03588(4) 0.460686(15) 0.01246(18) Uani 1 1 d .
O1 O 0.7456(3) -0.0933(6) 0.4077(2) 0.0239(12) Uani 1 1 d .
O2 O 0.6492(3) -0.2801(6) 0.3846(2) 0.0193(12) Uani 1 1 d .
O3 O 0.5347(3) -0.1555(6) 0.2905(2) 0.0185(11) Uani 1 1 d .
O4 O 0.5560(3) 0.3661(6) 0.4108(2) 0.0200(12) Uani 1 1 d .
O5 O 0.4475(3) 0.3437(6) 0.4801(2) 0.0193(12) Uani 1 1 d .
O6 O 0.3444(3) -0.3534(7) 0.4635(2) 0.0166(13) Uani 1 1 d .
O7 O 0.2649(3) -0.1441(6) 0.4884(3) 0.0225(12) Uani 1 1 d .
C1 C 0.6961(5) -0.1626(9) 0.3703(3) 0.0182(17) Uani 1 1 d .
C2 C 0.6934(5) -0.1031(8) 0.3041(3) 0.0150(15) Uani 1 1 d .
C3 C 0.7721(5) -0.0493(9) 0.2778(4) 0.0218(17) Uani 1 1 d .
H3 H 0.8239 -0.0467 0.3016 0.026 Uiso 1 1 calc R
C4 C 0.7745(6) 0.0009(9) 0.2162(4) 0.0244(18) Uani 1 1 d .
H4 H 0.8271 0.0401 0.1994 0.029 Uiso 1 1 calc R
C5 C 0.6987(6) -0.0076(10) 0.1800(4) 0.0253(19) Uani 1 1 d .
H5 H 0.7012 0.0192 0.1380 0.030 Uiso 1 1 calc R
C6 C 0.6190(5) -0.0557(8) 0.2059(4) 0.0184(17) Uani 1 1 d .
H6 H 0.5673 -0.0561 0.1819 0.022 Uiso 1 1 calc R
C7 C 0.6160(5) -0.1032(9) 0.2672(3) 0.0175(16) Uani 1 1 d .
C8 C 0.4993(5) -0.0846(9) 0.3424(3) 0.0159(15) Uani 1 1 d .
C9 C 0.5171(5) 0.0693(8) 0.3599(3) 0.0148(16) Uani 1 1 d .
H9 H 0.5580 0.1294 0.3379 0.018 Uiso 1 1 calc R
C10 C 0.4714(5) 0.1304(8) 0.4116(3) 0.0142(15) Uani 1 1 d .
C11 C 0.4934(5) 0.2919(8) 0.4349(3) 0.0159(15) Uani 1 1 d .
C12 C 0.4082(5) 0.0419(8) 0.4428(4) 0.0170(16) Uani 1 1 d .
H12 H 0.3759 0.0848 0.4756 0.020 Uiso 1 1 calc R
C13 C 0.3933(5) -0.1106(8) 0.4248(3) 0.0139(15) Uani 1 1 d .
C14 C 0.3298(5) -0.2093(9) 0.4616(3) 0.0132(16) Uani 1 1 d .
C15 C 0.4388(4) -0.1760(9) 0.3762(3) 0.0163(15) Uani 1 1 d .
H15 H 0.4297 -0.2798 0.3656 0.020 Uiso 1 1 calc R

loop_
_atom_site_aniso_label
_atom_site_aniso_U_11
_atom_site_aniso_U_22
_atom_site_aniso_U_33
_atom_site_aniso_U_23
_atom_site_aniso_U_13
_atom_site_aniso_U_12
Dy1 0.0126(3) 0.0112(3) 0.0136(3) 0.00047(12) -0.00026(13) 0.00040(12)
O1 0.024(3) 0.032(3) 0.016(3) 0.000(2) -0.008(2) -0.008(3)
O2 0.020(3) 0.018(3) 0.020(3) 0.001(2) -0.003(2) 0.000(2)
O3 0.017(2) 0.019(3) 0.019(3) -0.006(2) 0.001(2) 0.000(2)
O4 0.023(3) 0.014(3) 0.023(3) -0.003(2) 0.001(2) -0.006(2)
O5 0.018(3) 0.015(3) 0.026(3) -0.006(2) -0.001(2) 0.002(2)
O6 0.018(3) 0.015(3) 0.017(3) 0.002(2) 0.002(2) 0.000(2)
O7 0.020(3) 0.016(3) 0.031(3) 0.005(2) 0.009(2) 0.005(2)
C1 0.014(4) 0.024(4) 0.017(4) 0.000(3) 0.002(3) 0.001(3)
C2 0.019(4) 0.013(4) 0.013(4) 0.001(3) -0.001(3) 0.002(3)
C3 0.020(4) 0.025(4) 0.019(4) 0.000(3) 0.000(3) -0.004(3)
C4 0.024(4) 0.029(5) 0.020(5) 0.002(3) 0.012(4) -0.004(3)
C5 0.034(5) 0.033(5) 0.010(4) 0.010(3) 0.008(4) 0.009(4)
C6 0.021(4) 0.017(4) 0.018(4) 0.003(3) 0.001(3) 0.005(3)
C7 0.015(4) 0.021(4) 0.017(4) 0.002(3) 0.005(3) 0.006(3)
C8 0.011(3) 0.025(4) 0.011(4) 0.001(3) 0.000(3) 0.006(3)
C9 0.014(4) 0.015(4) 0.015(4) 0.007(3) -0.002(3) -0.003(3)
C10 0.013(3) 0.008(4) 0.021(4) -0.001(3) -0.002(3) -0.002(3)
C11 0.017(4) 0.014(4) 0.016(4) 0.005(3) -0.007(3) 0.005(3)
C12 0.026(4) 0.016(4) 0.009(4) -0.002(3) 0.006(3) 0.005(3)
C13 0.012(3) 0.015(4) 0.014(4) 0.001(3) 0.003(3) -0.003(3)
C14 0.015(3) 0.014(4) 0.011(4) -0.002(3) -0.004(3) -0.003(3)
C15 0.015(4) 0.017(4) 0.017(4) 0.001(3) 0.000(3) -0.001(3)

loop_
_atom_type_symbol
_atom_type_description
_atom_type_scat_dispersion_real
_atom_type_scat_dispersion_imag
_atom_type_scat_source
C C 0.0033 0.0016 'International Tables Vol C Tables 4.2.6.8 and 6.1.1.4'
H H 0.0000 0.0000 'International Tables Vol C Tables 4.2.6.8 and 6.1.1.4'
O O 0.0106 0.0060 'International Tables Vol C Tables 4.2.6.8 and 6.1.1.4'
Dy Dy -0.1892 4.4098 'International Tables Vol C Tables 4.2.6.8 and 6.1.1.4'

loop_
_geom_angle_atom_site_label_1
_geom_angle_atom_site_label_2
_geom_angle_atom_site_label_3
_geom_angle
_geom_angle_site_symmetry_1
_geom_angle_site_symmetry_3
O1 Dy1 O5 175.90(19) . 3_556
O1 Dy1 O7 86.3(2) . 5_656
O5 Dy1 O7 92.0(2) 3_556 5_656
O1 Dy1 O6 90.29(19) . 3_546
O5 Dy1 O6 85.86(19) 3_556 3_546
O7 Dy1 O6 85.37(18) 5_656 3_546
O1 Dy1 O2 89.65(19) . 7_765
O5 Dy1 O2 94.20(19) 3_556 7_765
O7 Dy1 O2 94.38(18) 5_656 7_765
O6 Dy1 O2 179.74(18) 3_546 7_765
O1 Dy1 O4 82.9(2) . 7_755
O5 Dy1 O4 98.07(18) 3_556 7_755
O7 Dy1 O4 165.35(19) 5_656 7_755
O6 Dy1 O4 84.79(18) 3_546 7_755
O2 Dy1 O4 95.45(18) 7_765 7_755
C1 O1 Dy1 170.5(5) . .
C1 O2 Dy1 135.8(5) . 7_755
C8 O3 C7 119.0(6) . .
C11 O4 Dy1 126.8(5) . 7_765
C11 O5 Dy1 165.1(5) . 3_456
C14 O6 Dy1 135.3(4) . 3_446
C14 O7 Dy1 177.4(5) . 5_656
O1 C1 O2 123.8(7) . .
O1 C1 C2 117.4(7) . .
O2 C1 C2 118.8(6) . .
C3 C2 C7 118.2(7) . .
C3 C2 C1 118.2(6) . .
C7 C2 C1 123.5(6) . .
C2 C3 C4 120.8(7) . .
C5 C4 C3 119.9(8) . .
C4 C5 C6 120.1(7) . .
C7 C6 C5 120.1(8) . .
C6 C7 O3 117.9(7) . .
C6 C7 C2 120.7(7) . .
O3 C7 C2 121.3(6) . .
O3 C8 C9 124.2(6) . .
O3 C8 C15 114.8(7) . .
C9 C8 C15 120.9(6) . .
C8 C9 C10 118.2(6) . .
C12 C10 C9 120.5(6) . .
C12 C10 C11 119.5(6) . .
C9 C10 C11 119.9(6) . .
O4 C11 O5 123.1(7) . .
O4 C11 C10 119.7(7) . .
O5 C11 C10 117.2(6) . .
C13 C12 C10 119.7(7) . .
C15 C13 C12 121.4(7) . .
C15 C13 C14 119.0(7) . .
C12 C13 C14 119.5(6) . .
O6 C14 O7 123.8(7) . .
O6 C14 C13 117.7(6) . .
O7 C14 C13 118.5(7) . .
C13 C15 C8 119.1(7) . .

loop_
_geom_bond_atom_site_label_1
_geom_bond_atom_site_label_2
_geom_bond_distance
_geom_bond_site_symmetry_2
Dy1 O1 2.206(5) .
Dy1 O5 2.214(5) 3_556
Dy1 O7 2.215(5) 5_656
Dy1 O6 2.259(5) 3_546
Dy1 O2 2.273(5) 7_765
Dy1 O4 2.312(5) 7_755
O1 C1 1.244(8) .
O2 C1 1.267(9) .
O2 Dy1 2.273(5) 7_755
O3 C8 1.374(8) .
O3 C7 1.391(8) .
O4 C11 1.245(9) .
O4 Dy1 2.312(5) 7_765
O5 C11 1.269(9) .
O5 Dy1 2.214(5) 3_456
O6 C14 1.258(10) .
O6 Dy1 2.259(5) 3_446
O7 C14 1.261(9) .
O7 Dy1 2.215(5) 5_656
C1 C2 1.510(10) .
C2 C3 1.385(10) .
C2 C7 1.403(10) .
C3 C4 1.389(11) .
C4 C5 1.376(11) .
C5 C6 1.379(12) .
C6 C7 1.376(10) .
C8 C9 1.400(10) .
C8 C15 1.401(10) .
C9 C10 1.404(10) .
C10 C12 1.386(10) .
C10 C11 1.511(10) .
C12 C13 1.384(10) .
C13 C15 1.366(10) .
C13 C14 1.497(10) .

loop_
_geom_torsion_atom_site_label_1
_geom_torsion_atom_site_label_2
_geom_torsion_atom_site_label_3
_geom_torsion_atom_site_label_4
_geom_torsion
_geom_torsion_site_symmetry_1
Dy1 O2 C1 O1 -21.3(11) 7_755
Dy1 O2 C1 C2 157.9(5) 7_755
O1 C1 C2 C3 37.4(10) .
O2 C1 C2 C3 -141.9(7) .
O1 C1 C2 C7 -144.3(7) .
O2 C1 C2 C7 36.4(11) .
C7 C2 C3 C4 -1.0(11) .
C1 C2 C3 C4 177.3(7) .
C2 C3 C4 C5 -2.2(12) .
C3 C4 C5 C6 4.4(12) .
C4 C5 C6 C7 -3.4(12) .
C5 C6 C7 O3 -177.9(7) .
C5 C6 C7 C2 0.1(11) .
C8 O3 C7 C6 -123.5(7) .
C8 O3 C7 C2 58.5(9) .
C3 C2 C7 C6 2.1(11) .
C1 C2 C7 C6 -176.2(7) .
C3 C2 C7 O3 -180.0(7) .
C1 C2 C7 O3 1.8(11) .
C7 O3 C8 C9 26.3(10) .
C7 O3 C8 C15 -156.9(6) .
O3 C8 C9 C10 175.6(6) .
C15 C8 C9 C10 -1.1(10) .
C8 C9 C10 C12 -2.3(10) .
C8 C9 C10 C11 175.7(6) .
Dy1 O4 C11 O5 32.8(10) 7_765
Dy1 O4 C11 C10 -145.2(5) 7_765
Dy1 O5 C11 O4 84.3(19) 3_456
Dy1 O5 C11 C10 -97.7(18) 3_456
C12 C10 C11 O4 173.2(7) .
C9 C10 C11 O4 -4.8(10) .
C12 C10 C11 O5 -4.9(10) .
C9 C10 C11 O5 177.1(6) .
C9 C10 C12 C13 3.4(11) .
C11 C10 C12 C13 -174.6(7) .
C10 C12 C13 C15 -1.0(11) .
C10 C12 C13 C14 175.6(7) .
Dy1 O6 C14 O7 -47.3(10) 3_446
Dy1 O6 C14 C13 133.2(5) 3_446
C15 C13 C14 O6 26.8(10) .
C12 C13 C14 O6 -149.9(7) .
C15 C13 C14 O7 -152.8(7) .
C12 C13 C14 O7 30.6(10) .
C12 C13 C15 C8 -2.4(11) .
C14 C13 C15 C8 -179.0(6) .
O3 C8 C15 C13 -173.5(6) .
C9 C8 C15 C13 3.4(10) .
